data_4339763
loop_
_publ_author_name
'Weigand, Jan J.'
'Burford, Neil'
'Mahnke, Devin'
'Decken, Andreas'

_publ_section_title
;
 Coordination complexes of the dimethyl-thio-phosphonium cation and ligand
 exchange.
;
_journal_issue 19
_journal_name_full 'Inorganic chemistry'
_journal_page_first 7689
_journal_page_last 7691
_journal_paper_doi 10.1021/ic7012792
_journal_volume 46
_journal_year 2007
_chemical_formula_sum 'C10 H16 F3 N2 O3 P S2'
_chemical_formula_weight 364.34
_space_group_IT_number 2
_symmetry_cell_setting triclinic
_symmetry_Int_Tables_number 2
_symmetry_space_group_name_Hall '-P 1'
_symmetry_space_group_name_H-M 'P -1'
_atom_sites_solution_hydrogens geom
_atom_sites_solution_primary direct
_atom_sites_solution_secondary difmap
_audit_creation_method SHELXL-97
_cell_angle_alpha 98.446(5)
_cell_angle_beta 97.670(5)
_cell_angle_gamma 91.537(5)
_cell_formula_units_Z 4
_cell_length_a 9.297(3)
_cell_length_b 11.347(4)
_cell_length_c 15.335(5)
_cell_measurement_reflns_used 5219
_cell_measurement_temperature 198(1)
_cell_measurement_theta_max 28.11
_cell_measurement_theta_min 2.43
_cell_volume 1584.1(9)
_computing_cell_refinement 'Bruker SMART'
_computing_data_collection 'Bruker SMART'
_computing_data_reduction 'Bruker SAINT'
_computing_molecular_graphics 'Bruker SHELXTL'
_computing_publication_material 'Bruker SHELXTL'
_computing_structure_refinement 'SHELXL-97 (Sheldrick, 1997)'
_computing_structure_solution 'SHELXS-97 (Sheldrick, 1997)'
_diffrn_ambient_temperature 198(1)
_diffrn_measured_fraction_theta_full 0.993
_diffrn_measured_fraction_theta_max 0.933
_diffrn_measurement_device_type 'CCD area detector'
_diffrn_measurement_method 'phi and omega scans'
_diffrn_radiation_monochromator graphite
_diffrn_radiation_probe x-ray
_diffrn_radiation_type MoK\a
_diffrn_radiation_wavelength 0.71073
_diffrn_reflns_av_R_equivalents 0.0000
_diffrn_reflns_av_sigmaI/netI 0.0464
_diffrn_reflns_limit_h_max 11
_diffrn_reflns_limit_h_min -12
_diffrn_reflns_limit_k_max 14
_diffrn_reflns_limit_k_min -14
_diffrn_reflns_limit_l_max 19
_diffrn_reflns_limit_l_min 0
_diffrn_reflns_number 6924
_diffrn_reflns_theta_full 25.00
_diffrn_reflns_theta_max 27.49
_diffrn_reflns_theta_min 1.36
_diffrn_source 'fine-focus sealed tube'
_diffrn_source_type 'Kristalloflex 760'
_diffrn_standards_decay_% 0
_diffrn_standards_interval_count 0
_diffrn_standards_interval_time 0
_diffrn_standards_number 0
_exptl_absorpt_coefficient_mu 0.477
_exptl_absorpt_correction_T_max 0.9765
_exptl_absorpt_correction_T_min 0.8507
_exptl_absorpt_correction_type multi-scan
_exptl_absorpt_process_details 'SADABS (Sheldrick, 1997b)'
_exptl_crystal_colour Colourless
_exptl_crystal_density_diffrn 1.528
_exptl_crystal_density_method 'not measured'
_exptl_crystal_description Plate
_exptl_crystal_F_000 752
_exptl_crystal_size_max 0.35
_exptl_crystal_size_mid 0.28
_exptl_crystal_size_min 0.05
_refine_diff_density_max 0.609
_refine_diff_density_min -0.364
_refine_diff_density_rms 0.069
_refine_ls_extinction_method none
_refine_ls_goodness_of_fit_ref 1.008
_refine_ls_hydrogen_treatment constr
_refine_ls_matrix_type full
_refine_ls_number_parameters 388
_refine_ls_number_reflns 6924
_refine_ls_number_restraints 0
_refine_ls_restrained_S_all 1.008
_refine_ls_R_factor_all 0.0724
_refine_ls_R_factor_gt 0.0431
_refine_ls_shift/su_max 0.000
_refine_ls_shift/su_mean 0.000
_refine_ls_structure_factor_coef Fsqd
_refine_ls_weighting_details 'calc w=1/[\s^2^(Fo^2^)+(0.0685P)^2^+0.0000P] where P=(Fo^2^+2Fc^2^)/3'
_refine_ls_weighting_scheme calc
_refine_ls_wR_factor_gt 0.1096
_refine_ls_wR_factor_ref 0.1221
_reflns_number_gt 4678
_reflns_number_total 6924
_reflns_threshold_expression 'I > 2\s(I)'
_cod_data_source_file ic7012792.cif
_cod_data_source_block nb060876
_cod_original_cell_volume 1584.0(9)
_cod_database_code 4339763

loop_
_symmetry_equiv_pos_as_xyz
'x, y, z'
'-x, -y, -z'

loop_
_atom_site_label
_atom_site_type_symbol
_atom_site_fract_x
_atom_site_fract_y
_atom_site_fract_z
_atom_site_U_iso_or_equiv
_atom_site_adp_type
_atom_site_occupancy
_atom_site_symmetry_multiplicity
_atom_site_calc_flag
_atom_site_refinement_flags
P1 P 0.14965(8) 0.67293(6) 0.02923(5) 0.03074(19) Uani 1 1 d .
P2 P 0.68890(8) 0.14122(6) 0.49241(5) 0.02898(18) Uani 1 1 d .
S1 S -0.01023(10) 0.66746(7) -0.06481(6) 0.0497(2) Uani 1 1 d .
S2 S 0.51222(8) 0.14311(7) 0.41118(6) 0.0430(2) Uani 1 1 d .
C1 C 0.1035(3) 0.6657(3) 0.1379(2) 0.0387(7) Uani 1 1 d .
H1A H 0.1926 0.6700 0.1807 0.058 Uiso 1 1 calc R
H1B H 0.0489 0.5904 0.1374 0.058 Uiso 1 1 calc R
H1C H 0.0437 0.7326 0.1553 0.058 Uiso 1 1 calc R
C2 C 0.2826(3) 0.5666(3) 0.0066(2) 0.0404(8) Uani 1 1 d .
H2A H 0.3162 0.5755 -0.0501 0.061 Uiso 1 1 calc R
H2B H 0.2397 0.4859 0.0030 0.061 Uiso 1 1 calc R
H2C H 0.3651 0.5800 0.0544 0.061 Uiso 1 1 calc R
N3 N 0.2483(3) 0.81221(19) 0.04548(15) 0.0303(5) Uani 1 1 d .
C4 C 0.3741(3) 0.8317(2) 0.10461(19) 0.0318(7) Uani 1 1 d .
H4 H 0.4107 0.7680 0.1336 0.038 Uiso 1 1 calc R
C5 C 0.4479(3) 0.9393(2) 0.12292(19) 0.0324(7) Uani 1 1 d .
H5 H 0.5369 0.9486 0.1622 0.039 Uiso 1 1 calc R
C6 C 0.3933(3) 1.0380(2) 0.08387(19) 0.0284(6) Uani 1 1 d .
C7 C 0.2647(3) 1.0144(2) 0.0215(2) 0.0345(7) Uani 1 1 d .
H7 H 0.2260 1.0761 -0.0088 0.041 Uiso 1 1 calc R
C8 C 0.1968(3) 0.9046(2) 0.00480(19) 0.0334(7) Uani 1 1 d .
H8 H 0.1102 0.8917 -0.0366 0.040 Uiso 1 1 calc R
N9 N 0.4588(3) 1.1464(2) 0.10502(16) 0.0323(6) Uani 1 1 d .
C10 C 0.5903(4) 1.1684(3) 0.1709(2) 0.0443(8) Uani 1 1 d .
H10A H 0.5657 1.1595 0.2299 0.066 Uiso 1 1 calc R
H10B H 0.6302 1.2496 0.1722 0.066 Uiso 1 1 calc R
H10C H 0.6626 1.1109 0.1547 0.066 Uiso 1 1 calc R
C11 C 0.3945(4) 1.2494(3) 0.0706(2) 0.0453(8) Uani 1 1 d .
H11A H 0.3895 1.2378 0.0056 0.068 Uiso 1 1 calc R
H11B H 0.4545 1.3216 0.0963 0.068 Uiso 1 1 calc R
H11C H 0.2964 1.2578 0.0867 0.068 Uiso 1 1 calc R
C12 C 0.6716(3) 0.1860(3) 0.60707(19) 0.0373(7) Uani 1 1 d .
H12A H 0.7676 0.1902 0.6429 0.056 Uiso 1 1 calc R
H12B H 0.6079 0.1277 0.6265 0.056 Uiso 1 1 calc R
H12C H 0.6296 0.2645 0.6146 0.056 Uiso 1 1 calc R
C13 C 0.7810(3) 0.0048(2) 0.4826(2) 0.0365(7) Uani 1 1 d .
H13A H 0.8098 -0.0125 0.4231 0.055 Uiso 1 1 calc R
H13B H 0.7160 -0.0603 0.4920 0.055 Uiso 1 1 calc R
H13C H 0.8676 0.0122 0.5275 0.055 Uiso 1 1 calc R
N14 N 0.8237(2) 0.24446(18) 0.47172(15) 0.0268(5) Uani 1 1 d .
C15 C 0.9587(3) 0.2560(2) 0.52118(18) 0.0277(6) Uani 1 1 d .
H15 H 0.9757 0.2163 0.5717 0.033 Uiso 1 1 calc R
C16 C 1.0695(3) 0.3229(2) 0.50015(18) 0.0277(6) Uani 1 1 d .
H16 H 1.1611 0.3309 0.5367 0.033 Uiso 1 1 calc R
C17 C 1.0478(3) 0.3808(2) 0.42311(18) 0.0249(6) Uani 1 1 d .
C18 C 0.9043(3) 0.3733(2) 0.37622(19) 0.0298(6) Uani 1 1 d .
H18 H 0.8821 0.4158 0.3276 0.036 Uiso 1 1 calc R
C19 C 0.7989(3) 0.3052(2) 0.40104(18) 0.0311(6) Uani 1 1 d .
H19 H 0.7044 0.2997 0.3679 0.037 Uiso 1 1 calc R
N20 N 1.1575(3) 0.4381(2) 0.39575(15) 0.0306(5) Uani 1 1 d .
C21 C 1.3068(3) 0.4426(3) 0.4426(2) 0.0417(8) Uani 1 1 d .
H21A H 1.3074 0.4747 0.5056 0.063 Uiso 1 1 calc R
H21B H 1.3693 0.4940 0.4160 0.063 Uiso 1 1 calc R
H21C H 1.3433 0.3619 0.4375 0.063 Uiso 1 1 calc R
C22 C 1.1362(4) 0.4880(3) 0.3123(2) 0.0419(8) Uani 1 1 d .
H22A H 1.0911 0.4266 0.2640 0.063 Uiso 1 1 calc R
H22B H 1.2303 0.5154 0.2986 0.063 Uiso 1 1 calc R
H22C H 1.0728 0.5555 0.3186 0.063 Uiso 1 1 calc R
C23 C 0.7012(3) 0.6828(3) 0.2443(2) 0.0427(8) Uani 1 1 d .
C24 C 0.1166(4) 0.0843(3) 0.2633(2) 0.0447(8) Uani 1 1 d .
F1 F 0.7013(3) 0.6938(2) 0.16032(17) 0.0830(8) Uani 1 1 d .
F2 F 0.8363(2) 0.66262(19) 0.27663(16) 0.0679(6) Uani 1 1 d .
F3 F 0.6668(3) 0.78661(18) 0.2833(2) 0.1016(10) Uani 1 1 d .
F4 F 0.1474(2) 0.14052(17) 0.34641(14) 0.0628(6) Uani 1 1 d .
F5 F 0.2351(2) 0.0268(2) 0.24609(15) 0.0705(6) Uani 1 1 d .
F6 F 0.0987(3) 0.1661(2) 0.21082(17) 0.0950(8) Uani 1 1 d .
S3 S 0.57519(8) 0.56432(6) 0.25733(5) 0.03362(18) Uani 1 1 d .
S4 S -0.04073(8) -0.01753(7) 0.24980(5) 0.0397(2) Uani 1 1 d .
O1 O 0.4393(2) 0.6000(2) 0.21817(18) 0.0638(7) Uani 1 1 d .
O2 O 0.6339(3) 0.4619(2) 0.2134(2) 0.0814(10) Uani 1 1 d .
O3 O 0.5872(3) 0.5704(3) 0.35119(16) 0.0736(9) Uani 1 1 d .
O4 O -0.0577(3) -0.0658(2) 0.15694(16) 0.0660(8) Uani 1 1 d .
O5 O -0.1523(3) 0.0583(3) 0.2779(2) 0.0712(8) Uani 1 1 d .
O6 O 0.0057(2) -0.10041(18) 0.30889(15) 0.0470(6) Uani 1 1 d .

loop_
_atom_site_aniso_label
_atom_site_aniso_U_11
_atom_site_aniso_U_22
_atom_site_aniso_U_33
_atom_site_aniso_U_23
_atom_site_aniso_U_13
_atom_site_aniso_U_12
P1 0.0289(4) 0.0321(4) 0.0311(4) 0.0083(3) 0.0007(3) -0.0038(3)
P2 0.0229(4) 0.0323(4) 0.0331(4) 0.0090(3) 0.0055(3) -0.0032(3)
S1 0.0439(5) 0.0498(5) 0.0513(5) 0.0172(4) -0.0160(4) -0.0124(4)
S2 0.0258(4) 0.0554(5) 0.0492(5) 0.0201(4) -0.0012(3) -0.0076(4)
C1 0.0391(19) 0.0434(16) 0.0353(17) 0.0106(14) 0.0082(14) -0.0057(14)
C2 0.0427(19) 0.0352(15) 0.0429(19) 0.0032(14) 0.0087(15) -0.0020(14)
N3 0.0271(13) 0.0325(12) 0.0315(13) 0.0076(10) 0.0021(11) -0.0006(10)
C4 0.0314(17) 0.0320(14) 0.0325(16) 0.0097(12) 0.0004(13) 0.0029(13)
C5 0.0282(16) 0.0359(14) 0.0319(16) 0.0063(13) -0.0007(13) -0.0021(13)
C6 0.0267(16) 0.0311(14) 0.0289(15) 0.0060(12) 0.0078(12) 0.0013(12)
C7 0.0341(18) 0.0335(14) 0.0380(17) 0.0145(13) 0.0028(14) 0.0033(13)
C8 0.0277(16) 0.0396(15) 0.0337(17) 0.0123(13) -0.0008(13) 0.0009(13)
N9 0.0299(14) 0.0316(12) 0.0362(14) 0.0074(11) 0.0051(11) -0.0007(11)
C10 0.047(2) 0.0418(17) 0.0407(19) 0.0040(15) -0.0003(16) -0.0112(15)
C11 0.041(2) 0.0328(15) 0.064(2) 0.0131(15) 0.0075(17) 0.0001(14)
C12 0.0344(18) 0.0436(16) 0.0360(17) 0.0076(14) 0.0110(14) 0.0008(14)
C13 0.0348(18) 0.0322(14) 0.0441(18) 0.0056(13) 0.0123(15) -0.0024(13)
N14 0.0246(13) 0.0276(11) 0.0290(13) 0.0075(10) 0.0037(10) -0.0029(10)
C15 0.0267(15) 0.0327(14) 0.0251(14) 0.0101(12) 0.0022(12) 0.0012(12)
C16 0.0213(14) 0.0333(14) 0.0282(15) 0.0067(12) 0.0006(12) -0.0019(12)
C17 0.0262(15) 0.0236(12) 0.0253(14) 0.0033(11) 0.0061(12) -0.0010(11)
C18 0.0299(16) 0.0301(13) 0.0305(16) 0.0111(12) 0.0017(13) -0.0024(12)
C19 0.0260(16) 0.0340(14) 0.0329(16) 0.0097(13) -0.0022(13) -0.0002(12)
N20 0.0289(14) 0.0351(12) 0.0294(13) 0.0107(10) 0.0046(11) -0.0031(11)
C21 0.0269(17) 0.0518(18) 0.049(2) 0.0169(16) 0.0075(15) -0.0046(15)
C22 0.0417(19) 0.0515(18) 0.0357(17) 0.0184(15) 0.0068(15) -0.0106(15)
C23 0.0313(18) 0.0453(18) 0.052(2) 0.0123(16) 0.0036(15) -0.0015(14)
C24 0.057(2) 0.0426(17) 0.0381(19) 0.0140(15) 0.0115(16) 0.0061(16)
F1 0.0717(17) 0.1098(18) 0.0812(17) 0.0615(15) 0.0126(13) -0.0156(14)
F2 0.0299(11) 0.0847(14) 0.0911(17) 0.0332(13) -0.0036(11) -0.0104(10)
F3 0.086(2) 0.0393(12) 0.174(3) -0.0214(14) 0.043(2) -0.0157(12)
F4 0.0789(16) 0.0498(11) 0.0529(13) -0.0073(10) 0.0033(11) -0.0075(11)
F5 0.0485(14) 0.0909(15) 0.0764(16) 0.0065(13) 0.0321(12) 0.0019(12)
F6 0.126(2) 0.0770(15) 0.0899(19) 0.0586(14) -0.0039(16) -0.0207(15)
S3 0.0304(4) 0.0356(4) 0.0357(4) 0.0099(3) 0.0034(3) -0.0024(3)
S4 0.0346(5) 0.0476(4) 0.0377(5) 0.0150(4) -0.0020(3) 0.0041(3)
O1 0.0321(13) 0.0816(17) 0.0817(19) 0.0452(15) -0.0118(13) -0.0058(12)
O2 0.088(2) 0.0418(14) 0.114(3) -0.0138(15) 0.0417(19) -0.0079(14)
O3 0.0563(18) 0.127(2) 0.0438(15) 0.0386(16) 0.0043(13) -0.0153(17)
O4 0.082(2) 0.0683(16) 0.0396(14) 0.0056(12) -0.0160(13) -0.0047(15)
O5 0.0447(16) 0.0877(19) 0.091(2) 0.0314(16) 0.0206(15) 0.0279(15)
O6 0.0424(14) 0.0475(12) 0.0528(15) 0.0242(11) -0.0040(11) -0.0037(10)

loop_
_atom_type_symbol
_atom_type_description
_atom_type_scat_dispersion_real
_atom_type_scat_dispersion_imag
_atom_type_scat_source
C C 0.0033 0.0016 'International Tables Vol C Tables 4.2.6.8 and 6.1.1.4'
H H 0.0000 0.0000 'International Tables Vol C Tables 4.2.6.8 and 6.1.1.4'
N N 0.0061 0.0033 'International Tables Vol C Tables 4.2.6.8 and 6.1.1.4'
O O 0.0106 0.0060 'International Tables Vol C Tables 4.2.6.8 and 6.1.1.4'
F F 0.0171 0.0103 'International Tables Vol C Tables 4.2.6.8 and 6.1.1.4'
P P 0.1023 0.0942 'International Tables Vol C Tables 4.2.6.8 and 6.1.1.4'
S S 0.1246 0.1234 'International Tables Vol C Tables 4.2.6.8 and 6.1.1.4'

loop_
_geom_angle_atom_site_label_1
_geom_angle_atom_site_label_2
_geom_angle_atom_site_label_3
_geom_angle
N3 P1 C2 103.82(13)
N3 P1 C1 102.04(13)
C2 P1 C1 108.76(15)
N3 P1 S1 110.50(9)
C2 P1 S1 114.09(12)
C1 P1 S1 116.25(12)
N14 P2 C13 101.85(12)
N14 P2 C12 103.74(13)
C13 P2 C12 108.25(14)
N14 P2 S2 111.02(9)
C13 P2 S2 115.73(11)
C12 P2 S2 114.84(11)
P1 C1 H1A 109.5
P1 C1 H1B 109.5
H1A C1 H1B 109.5
P1 C1 H1C 109.5
H1A C1 H1C 109.5
H1B C1 H1C 109.5
P1 C2 H2A 109.5
P1 C2 H2B 109.5
H2A C2 H2B 109.5
P1 C2 H2C 109.5
H2A C2 H2C 109.5
H2B C2 H2C 109.5
C8 N3 C4 118.4(2)
C8 N3 P1 121.28(19)
C4 N3 P1 120.19(19)
C5 C4 N3 121.9(3)
C5 C4 H4 119.0
N3 C4 H4 119.0
C4 C5 C6 120.6(3)
C4 C5 H5 119.7
C6 C5 H5 119.7
N9 C6 C5 121.8(3)
N9 C6 C7 122.2(2)
C5 C6 C7 116.0(2)
C8 C7 C6 120.7(3)
C8 C7 H7 119.6
C6 C7 H7 119.6
C7 C8 N3 122.2(3)
C7 C8 H8 118.9
N3 C8 H8 118.9
C6 N9 C11 121.2(2)
C6 N9 C10 120.9(2)
C11 N9 C10 117.6(2)
N9 C10 H10A 109.5
N9 C10 H10B 109.5
H10A C10 H10B 109.5
N9 C10 H10C 109.5
H10A C10 H10C 109.5
H10B C10 H10C 109.5
N9 C11 H11A 109.5
N9 C11 H11B 109.5
H11A C11 H11B 109.5
N9 C11 H11C 109.5
H11A C11 H11C 109.5
H11B C11 H11C 109.5
P2 C12 H12A 109.5
P2 C12 H12B 109.5
H12A C12 H12B 109.5
P2 C12 H12C 109.5
H12A C12 H12C 109.5
H12B C12 H12C 109.5
P2 C13 H13A 109.5
P2 C13 H13B 109.5
H13A C13 H13B 109.5
P2 C13 H13C 109.5
H13A C13 H13C 109.5
H13B C13 H13C 109.5
C19 N14 C15 118.5(2)
C19 N14 P2 120.55(19)
C15 N14 P2 120.62(18)
C16 C15 N14 122.0(2)
C16 C15 H15 119.0
N14 C15 H15 119.0
C15 C16 C17 120.0(3)
C15 C16 H16 120.0
C17 C16 H16 120.0
N20 C17 C18 121.7(2)
N20 C17 C16 121.7(2)
C18 C17 C16 116.6(2)
C19 C18 C17 120.0(3)
C19 C18 H18 120.0
C17 C18 H18 120.0
C18 C19 N14 122.5(3)
C18 C19 H19 118.7
N14 C19 H19 118.7
C17 N20 C22 120.9(2)
C17 N20 C21 121.7(2)
C22 N20 C21 117.1(2)
N20 C21 H21A 109.5
N20 C21 H21B 109.5
H21A C21 H21B 109.5
N20 C21 H21C 109.5
H21A C21 H21C 109.5
H21B C21 H21C 109.5
N20 C22 H22A 109.5
N20 C22 H22B 109.5
H22A C22 H22B 109.5
N20 C22 H22C 109.5
H22A C22 H22C 109.5
H22B C22 H22C 109.5
F3 C23 F1 105.7(3)
F3 C23 F2 108.9(3)
F1 C23 F2 106.9(3)
F3 C23 S3 111.8(2)
F1 C23 S3 111.8(2)
F2 C23 S3 111.5(2)
F6 C24 F4 107.5(3)
F6 C24 F5 107.8(3)
F4 C24 F5 105.8(3)
F6 C24 S4 112.2(2)
F4 C24 S4 111.8(2)
F5 C24 S4 111.4(2)
O2 S3 O3 114.37(19)
O2 S3 O1 117.62(19)
O3 S3 O1 113.50(17)
O2 S3 C23 102.46(16)
O3 S3 C23 102.88(16)
O1 S3 C23 103.35(15)
O4 S4 O5 116.10(17)
O4 S4 O6 114.79(15)
O5 S4 O6 114.61(16)
O4 S4 C24 103.15(16)
O5 S4 C24 103.13(16)
O6 S4 C24 102.39(14)

loop_
_geom_bond_atom_site_label_1
_geom_bond_atom_site_label_2
_geom_bond_distance
P1 N3 1.774(2)
P1 C2 1.782(3)
P1 C1 1.789(3)
P1 S1 1.9209(12)
P2 N14 1.783(2)
P2 C13 1.786(3)
P2 C12 1.787(3)
P2 S2 1.9270(12)
C1 H1A 0.9800
C1 H1B 0.9800
C1 H1C 0.9800
C2 H2A 0.9800
C2 H2B 0.9800
C2 H2C 0.9800
N3 C8 1.363(3)
N3 C4 1.372(3)
C4 C5 1.357(4)
C4 H4 0.9500
C5 C6 1.421(4)
C5 H5 0.9500
C6 N9 1.334(3)
C6 C7 1.421(4)
C7 C8 1.355(4)
C7 H7 0.9500
C8 H8 0.9500
N9 C11 1.462(4)
N9 C10 1.468(4)
C10 H10A 0.9800
C10 H10B 0.9800
C10 H10C 0.9800
C11 H11A 0.9800
C11 H11B 0.9800
C11 H11C 0.9800
C12 H12A 0.9800
C12 H12B 0.9800
C12 H12C 0.9800
C13 H13A 0.9800
C13 H13B 0.9800
C13 H13C 0.9800
N14 C19 1.365(3)
N14 C15 1.370(3)
C15 C16 1.363(4)
C15 H15 0.9500
C16 C17 1.428(4)
C16 H16 0.9500
C17 N20 1.341(3)
C17 C18 1.423(4)
C18 C19 1.358(4)
C18 H18 0.9500
C19 H19 0.9500
N20 C22 1.465(4)
N20 C21 1.471(4)
C21 H21A 0.9800
C21 H21B 0.9800
C21 H21C 0.9800
C22 H22A 0.9800
C22 H22B 0.9800
C22 H22C 0.9800
C23 F3 1.308(4)
C23 F1 1.313(4)
C23 F2 1.325(3)
C23 S3 1.810(3)
C24 F6 1.315(3)
C24 F4 1.329(4)
C24 F5 1.332(4)
C24 S4 1.810(3)
S3 O2 1.415(3)
S3 O3 1.420(3)
S3 O1 1.420(2)
S4 O4 1.435(2)
S4 O5 1.435(3)
S4 O6 1.435(2)
